data_2022856
loop_
_publ_author_name
'N\"ather, Christian'
'Jess, Inke'

_publ_section_title
;
 Synthesis and crystal structure of
 catena-poly[cobalt(II)-di-\m-chlorido-\m-pyridazine-\k2 N 1:N 2]
;
_journal_coeditor_code HB8073
_journal_issue 10
_journal_name_full 'Acta Crystallographica Section E Crystallographic Communications'
_journal_paper_doi 10.1107/S2056989023007065
_journal_volume 79
_journal_year 2023
_chemical_formula_iupac '[Co Cl2 (C4 H4 N2)]'
_chemical_formula_moiety 'C4 H4 Cl2 Co N2'
_chemical_formula_sum 'C4 H4 Cl2 Co N2'
_chemical_formula_weight 209.92
_chemical_name_systematic <i>catena</i>-poly[cobalt(II)-di-\m-chlorido-\m-pyridazine-\k^2^<i>N</i>^1^:<i>N</i>^2^]
_space_group_crystal_system orthorhombic
_space_group_IT_number 74
_space_group_name_Hall '-I 2b 2'
_space_group_name_H-M_alt 'I m m a'
_atom_sites_solution_hydrogens geom
_atom_sites_solution_primary dual
_audit_creation_method SHELXL-2016/6
_cell_angle_alpha 90
_cell_angle_beta 90
_cell_angle_gamma 90
_cell_formula_units_Z 4
_cell_length_a 6.69350(10)
_cell_length_b 7.20240(10)
_cell_length_c 12.7978(2)
_cell_measurement_reflns_used 2503
_cell_measurement_temperature 100(2)
_cell_measurement_theta_max 78.2240
_cell_measurement_theta_min 6.9070
_cell_volume 616.973(16)
_computing_cell_refinement
;
CrysAlis PRO (Rigaku OD, 2022)
;
_computing_data_collection
;
CrysAlis PRO (Rigaku OD, 2022)
;
_computing_data_reduction
;
CrysAlis PRO (Rigaku OD, 2022)
;
_computing_molecular_graphics
;
DIAMOND (Brandenburg, 1999)
;
_computing_publication_material
;
publCIF (Westrip, 2010)
;
_computing_structure_refinement
;
SHELXL2016 (Sheldrick, 2015b)
;
_computing_structure_solution
;
<i>SHELXT2014</i> (Sheldrick, 2015a)
;
_diffrn_ambient_temperature 100.00(10)
_diffrn_detector 'Hybrid Pixel Array Detector'
_diffrn_detector_area_resol_mean 10.0000
_diffrn_measured_fraction_theta_full 1.000
_diffrn_measured_fraction_theta_max 0.983
_diffrn_measurement_device 'four-circle diffractometer'
_diffrn_measurement_device_type 'XtaLAB Synergy, Dualflex, HyPix'
_diffrn_measurement_method '\w scans'
_diffrn_radiation_monochromator mirror
_diffrn_radiation_probe x-ray
_diffrn_radiation_type 'Cu K\a'
_diffrn_radiation_wavelength 1.54184
_diffrn_reflns_av_R_equivalents 0.0271
_diffrn_reflns_av_unetI/netI 0.0139
_diffrn_reflns_limit_h_max 8
_diffrn_reflns_limit_h_min -8
_diffrn_reflns_limit_k_max 8
_diffrn_reflns_limit_k_min -8
_diffrn_reflns_limit_l_max 15
_diffrn_reflns_limit_l_min -16
_diffrn_reflns_number 3164
_diffrn_reflns_theta_full 67.684
_diffrn_reflns_theta_max 80.178
_diffrn_reflns_theta_min 6.920
_diffrn_source 'micro-focus sealed X-ray tube'
_exptl_absorpt_coefficient_mu 28.908
_exptl_absorpt_correction_T_max 1.00000
_exptl_absorpt_correction_T_min 0.31624
_exptl_absorpt_correction_type multi-scan
_exptl_absorpt_process_details
;
(CrysAlis PRO; Rigaku OD, 2022)
;
_exptl_crystal_colour pink
_exptl_crystal_density_diffrn 2.260
_exptl_crystal_description block
_exptl_crystal_F_000 412
_exptl_crystal_size_max 0.1
_exptl_crystal_size_mid 0.08
_exptl_crystal_size_min 0.08
_refine_diff_density_max 0.638
_refine_diff_density_min -0.338
_refine_ls_extinction_coef 0.0016(3)
_refine_ls_extinction_expression Fc^*^=kFc[1+0.001xFc^2^\l^3^/sin(2\q)]^-1/4^
_refine_ls_extinction_method
;
SHELXL2016 (Sheldrick, 2015b)
;
_refine_ls_goodness_of_fit_ref 1.068
_refine_ls_hydrogen_treatment constr
_refine_ls_matrix_type full
_refine_ls_number_parameters 30
_refine_ls_number_reflns 395
_refine_ls_number_restraints 0
_refine_ls_restrained_S_all 1.068
_refine_ls_R_factor_all 0.0206
_refine_ls_R_factor_gt 0.0203
_refine_ls_shift/su_max 0.000
_refine_ls_shift/su_mean 0.000
_refine_ls_structure_factor_coef Fsqd
_refine_ls_weighting_details 'w=1/[\s^2^(Fo^2^)+(0.0390P)^2^+0.9618P] where P=(Fo^2^+2Fc^2^)/3'
_refine_ls_weighting_scheme calc
_refine_ls_wR_factor_gt 0.0575
_refine_ls_wR_factor_ref 0.0577
_reflns_number_gt 386
_reflns_number_total 395
_reflns_threshold_expression 'I > 2\s(I)'
_cod_data_source_file hb8073sup1.cif
_cod_data_source_block I
_cod_database_code 2022856
_shelx_space_group_comment
;
The symmetry employed for this shelxl refinement is uniquely defined
by the following loop, which should always be used as a source of
symmetry information in preference to the above space-group names.
They are only intended as comments.
;

loop_
_space_group_symop_operation_xyz
'x, y, z'
'-x, -y+1/2, z'
'-x, y+1/2, -z'
'x, -y, -z'
'x+1/2, y+1/2, z+1/2'
'-x+1/2, -y+1, z+1/2'
'-x+1/2, y+1, -z+1/2'
'x+1/2, -y+1/2, -z+1/2'
'-x, -y, -z'
'x, y-1/2, -z'
'x, -y-1/2, z'
'-x, y, z'
'-x+1/2, -y+1/2, -z+1/2'
'x+1/2, y, -z+1/2'
'x+1/2, -y, z+1/2'
'-x+1/2, y+1/2, z+1/2'

loop_
_atom_site_type_symbol
_atom_site_label
_atom_site_fract_x
_atom_site_fract_y
_atom_site_fract_z
_atom_site_U_iso_or_equiv
_atom_site_adp_type
_atom_site_calc_flag
_atom_site_occupancy
_atom_site_disorder_assembly
_atom_site_disorder_group
Co Co1 0.250000 0.250000 0.250000 0.0069(2) Uani d 1 . .
Cl Cl1 0.500000 0.47804(8) 0.19118(4) 0.0089(2) Uani d 1 . .
N N1 0.3991(3) 0.250000 0.39687(15) 0.0082(4) Uani d 1 . .
C C1 0.3025(4) 0.250000 0.48765(19) 0.0126(5) Uani d 1 . .
H H1 0.160605 0.250000 0.486369 0.015 Uiso calc 1 . .
C C2 0.3973(4) 0.250000 0.58452(17) 0.0112(5) Uani d 1 . .
H H2 0.323309 0.250000 0.647854 0.013 Uiso calc 1 . .

loop_
_atom_site_aniso_label
_atom_site_aniso_U_11
_atom_site_aniso_U_22
_atom_site_aniso_U_33
_atom_site_aniso_U_12
_atom_site_aniso_U_13
_atom_site_aniso_U_23
Co1 0.0036(3) 0.0111(3) 0.0062(3) 0.000 -0.00030(17) 0.000
Cl1 0.0060(3) 0.0108(3) 0.0099(3) 0.000 0.000 0.00073(17)
N1 0.0052(9) 0.0107(9) 0.0087(8) 0.000 0.0001(7) 0.000
C1 0.0076(11) 0.0184(12) 0.0118(11) 0.000 0.0020(10) 0.000
C2 0.0103(12) 0.0142(11) 0.0090(11) 0.000 -0.0005(9) 0.000

loop_
_atom_type_symbol
_atom_type_description
_atom_type_scat_dispersion_real
_atom_type_scat_dispersion_imag
_atom_type_scat_source
C C 0.0181 0.0091 'International Tables Vol C Tables 4.2.6.8 and 6.1.1.4'
H H 0.0000 0.0000 'International Tables Vol C Tables 4.2.6.8 and 6.1.1.4'
Cl Cl 0.3639 0.7018 'International Tables Vol C Tables 4.2.6.8 and 6.1.1.4'
Co Co -2.3653 3.6143 'International Tables Vol C Tables 4.2.6.8 and 6.1.1.4'
N N 0.0311 0.0180 'International Tables Vol C Tables 4.2.6.8 and 6.1.1.4'

loop_
_geom_angle_atom_site_label_1
_geom_angle_atom_site_label_2
_geom_angle_atom_site_label_3
_geom_angle_site_symmetry_1
_geom_angle_site_symmetry_3
_geom_angle
_geom_angle_publ_flag
N1 Co1 N1 . 13 180.0 y
N1 Co1 Cl1 . . 87.21(4) y
N1 Co1 Cl1 13 . 92.79(4) y
N1 Co1 Cl1 . 13 92.79(4) ?
N1 Co1 Cl1 13 13 87.21(4) ?
Cl1 Co1 Cl1 . 13 180.0 y
N1 Co1 Cl1 . 2_655 87.21(4) ?
N1 Co1 Cl1 13 2_655 92.79(4) n
Cl1 Co1 Cl1 . 2_655 83.66(2) y
Cl1 Co1 Cl1 13 2_655 96.34(2) y
N1 Co1 Cl1 . 14_455 92.79(4) ?
N1 Co1 Cl1 13 14_455 87.21(4) ?
Cl1 Co1 Cl1 . 14_455 96.34(2) ?
Cl1 Co1 Cl1 13 14_455 83.66(2) ?
Cl1 Co1 Cl1 2_655 14_455 180.0 ?
Co1 Cl1 Co1 . 2_655 85.611(17) ?
C1 N1 N1 . 2_655 119.10(15) ?
C1 N1 Co1 . . 122.93(17) ?
N1 N1 Co1 2_655 . 117.97(5) ?
N1 C1 C2 . . 123.8(3) ?
N1 C1 H1 . . 118.1 ?
C2 C1 H1 . . 118.1 ?
C2 C2 C1 2_655 . 117.11(16) ?
C2 C2 H2 2_655 . 121.4 ?
C1 C2 H2 . . 121.4 ?

loop_
_geom_bond_atom_site_label_1
_geom_bond_atom_site_label_2
_geom_bond_site_symmetry_2
_geom_bond_distance
_geom_bond_publ_flag
Co1 N1 . 2.1282(19) y
Co1 N1 13 2.1282(19) ?
Co1 Cl1 . 2.4626(4) y
Co1 Cl1 13 2.4626(4) ?
Co1 Cl1 2_655 2.4626(4) ?
Co1 Cl1 14_455 2.4626(4) ?
N1 C1 . 1.330(3) ?
N1 N1 2_655 1.350(4) ?
C1 C2 . 1.393(3) ?
C1 H1 . 0.9500 ?
C2 C2 2_655 1.374(5) ?
C2 H2 . 0.9500 ?

loop_
_geom_hbond_atom_site_label_D
_geom_hbond_atom_site_label_H
_geom_hbond_atom_site_label_A
_geom_hbond_site_symmetry_A
_geom_hbond_distance_DH
_geom_hbond_distance_HA
_geom_hbond_distance_DA
_geom_hbond_angle_DHA
C2 H2 Cl1 5_445 0.95 2.97 3.574(2) 123

_cod_database_fobs_code 2022856
